data_2209986
loop_
_publ_author_name
'Biskupska, Inga'
'Jaruta, Katarzyna'
'Gdaniec, Maria'

_publ_section_title (2<i>S</i>,3a<i>R</i>,7a<i>R</i>)-Perhydro-1<i>H</i>-1,3-benzimidazol-1-ium-2-carboxylate
_journal_coeditor_code RZ2059
_journal_issue 8
_journal_name_full 'Acta Crystallographica Section E'
_journal_page_first o3434
_journal_page_last o3436
_journal_paper_doi 10.1107/S1600536806027346
_journal_volume 62
_journal_year 2006
_chemical_formula_iupac 'C8 H14 N2 O2'
_chemical_formula_moiety 'C8 H14 N2 O2'
_chemical_formula_sum 'C8 H14 N2 O2'
_chemical_formula_weight 170.21
_chemical_melting_point 453
_chemical_name_systematic
;
(R,R)-Perhydrobenzimidazolium-2-carboxylate
;
_space_group_IT_number 19
_symmetry_cell_setting orthorhombic
_symmetry_space_group_name_Hall 'P 2ac 2ab'
_symmetry_space_group_name_H-M 'P 21 21 21'
_atom_sites_solution_hydrogens difmap
_atom_sites_solution_primary direct
_atom_sites_solution_secondary difmap
_audit_creation_method SHELXL97
_cell_angle_alpha 90.00
_cell_angle_beta 90.00
_cell_angle_gamma 90.00
_cell_formula_units_Z 4
_cell_length_a 5.6176(4)
_cell_length_b 9.1414(5)
_cell_length_c 16.1195(7)
_cell_measurement_reflns_used 3652
_cell_measurement_temperature 150(2)
_cell_measurement_theta_max 25
_cell_measurement_theta_min 4
_cell_volume 827.78(8)
_computing_cell_refinement 'CrysAlis CCD'
_computing_data_collection 'CrysAlis CCD (Oxford Diffraction, 2004'
_computing_data_reduction 'CrysAlis RED (Oxford Diffraction, 2004)'
_computing_molecular_graphics
;
Stereochemical Workstation (Siemens, 1989) and
MERCURY (Macrae <i>et al.</i>,  2006)
;
_computing_publication_material SHELXL97
_computing_structure_refinement 'SHELXL97 (Sheldrick, 1997)'
_computing_structure_solution 'SHELXS97 (Sheldrick, 1997)'
_diffrn_ambient_temperature 130(2)
_diffrn_measured_fraction_theta_full 0.997
_diffrn_measured_fraction_theta_max 0.997
_diffrn_measurement_device_type 'Kuma KM4 CCD \k geometry'
_diffrn_measurement_method \w
_diffrn_radiation_type MoK\a
_diffrn_radiation_wavelength 0.71073
_diffrn_reflns_av_R_equivalents 0.0174
_diffrn_reflns_av_sigmaI/netI 0.0097
_diffrn_reflns_limit_h_max 7
_diffrn_reflns_limit_h_min -6
_diffrn_reflns_limit_k_max 7
_diffrn_reflns_limit_k_min -11
_diffrn_reflns_limit_l_max 20
_diffrn_reflns_limit_l_min -19
_diffrn_reflns_number 5897
_diffrn_reflns_theta_full 26.37
_diffrn_reflns_theta_max 26.37
_diffrn_reflns_theta_min 3.84
_diffrn_standards_number 0
_exptl_absorpt_coefficient_mu 0.099
_exptl_absorpt_correction_type none
_exptl_crystal_colour colourless
_exptl_crystal_density_diffrn 1.366
_exptl_crystal_density_method 'not measured'
_exptl_crystal_description plate
_exptl_crystal_F_000 368
_exptl_crystal_size_max 0.4
_exptl_crystal_size_mid 0.25
_exptl_crystal_size_min 0.08
_refine_diff_density_max 0.190
_refine_diff_density_min -0.171
_refine_ls_extinction_method none
_refine_ls_goodness_of_fit_ref 1.077
_refine_ls_hydrogen_treatment constr
_refine_ls_matrix_type full
_refine_ls_number_parameters 109
_refine_ls_number_reflns 1005
_refine_ls_number_restraints 0
_refine_ls_restrained_S_all 1.077
_refine_ls_R_factor_all 0.0295
_refine_ls_R_factor_gt 0.0290
_refine_ls_shift/su_max 0.000
_refine_ls_shift/su_mean 0.000
_refine_ls_structure_factor_coef Fsqd
_refine_ls_weighting_details 'calc w = 1/[\s^2^(Fo^2^)+(0.0379P)^2^+0.2085P] where P=(Fo^2^+2Fc^2^)/3'
_refine_ls_weighting_scheme calc
_refine_ls_wR_factor_gt 0.0704
_refine_ls_wR_factor_ref 0.0707
_reflns_number_gt 988
_reflns_number_total 1005
_reflns_threshold_expression I>2\s(I)
_cod_data_source_file rz2059.cif
_cod_data_source_block I
_cod_database_code 2209986
_cod_database_fobs_code 2209986

loop_
_symmetry_equiv_pos_as_xyz
'x, y, z'
'-x+1/2, -y, z+1/2'
'-x, y+1/2, -z+1/2'
'x+1/2, -y+1/2, -z'

loop_
_atom_site_type_symbol
_atom_site_label
_atom_site_fract_x
_atom_site_fract_y
_atom_site_fract_z
_atom_site_U_iso_or_equiv
_atom_site_adp_type
_atom_site_calc_flag
_atom_site_refinement_flags
_atom_site_occupancy
O O1 0.6565(2) 0.66458(12) 0.48708(9) 0.0337(4) Uani d . 1
O O2 0.83759(19) 0.46996(13) 0.42995(6) 0.0189(3) Uani d . 1
N N1 0.2438(2) 0.53370(13) 0.51308(8) 0.0152(3) Uani d . 1
H H1NA 0.2881 0.6283 0.5143 0.018 Uiso calc R 1
H H1NB 0.1166 0.5245 0.4796 0.018 Uiso calc R 1
C C2 0.4488(3) 0.43702(16) 0.48305(10) 0.0158(3) Uani d . 1
H H2A 0.4014 0.3823 0.4334 0.019 Uiso calc R 1
N N3 0.5063(3) 0.33674(13) 0.55064(8) 0.0193(3) Uani d . 1
H H3N 0.4292 0.2511 0.5446 0.023 Uiso d R 1
C C4 0.4247(3) 0.41455(17) 0.62499(9) 0.0182(3) Uani d . 1
H H4A 0.5357 0.4949 0.6360 0.022 Uiso calc R 1
C C5 0.1873(3) 0.48007(17) 0.59862(9) 0.0164(3) Uani d . 1
H H5A 0.0716 0.4003 0.5937 0.020 Uiso calc R 1
C C6 0.0924(3) 0.58922(19) 0.66091(10) 0.0256(4) Uani d . 1
H H6A -0.0594 0.6282 0.6426 0.031 Uiso calc R 1
H H6B 0.2032 0.6697 0.6678 0.031 Uiso calc R 1
C C7 0.0631(4) 0.5051(2) 0.74287(11) 0.0350(5) Uani d . 1
H H7A 0.0130 0.5728 0.7858 0.042 Uiso calc R 1
H H7B -0.0618 0.4327 0.7362 0.042 Uiso calc R 1
C C8 0.2913(4) 0.4280(2) 0.77112(10) 0.0305(4) Uani d . 1
H H8A 0.2572 0.3709 0.8204 0.037 Uiso calc R 1
H H8B 0.4090 0.5011 0.7858 0.037 Uiso calc R 1
C C9 0.3956(3) 0.32667(18) 0.70422(10) 0.0248(4) Uani d . 1
H H9A 0.5486 0.2890 0.7221 0.030 Uiso calc R 1
H H9B 0.2897 0.2446 0.6947 0.030 Uiso calc R 1
C C10 0.6662(3) 0.53467(17) 0.46410(9) 0.0163(3) Uani d . 1

loop_
_atom_site_aniso_label
_atom_site_aniso_U_11
_atom_site_aniso_U_22
_atom_site_aniso_U_33
_atom_site_aniso_U_12
_atom_site_aniso_U_13
_atom_site_aniso_U_23
O1 0.0232(7) 0.0136(5) 0.0645(9) -0.0037(5) 0.0125(7) -0.0039(6)
O2 0.0135(5) 0.0208(5) 0.0225(5) 0.0009(5) 0.0020(4) -0.0008(4)
N1 0.0112(6) 0.0123(5) 0.0222(6) 0.0002(6) -0.0003(5) -0.0003(5)
C2 0.0122(7) 0.0124(7) 0.0229(7) 0.0009(6) 0.0004(6) -0.0029(6)
N3 0.0180(6) 0.0108(6) 0.0292(7) 0.0008(5) 0.0027(6) 0.0040(5)
C4 0.0155(7) 0.0145(7) 0.0248(8) -0.0015(7) -0.0030(6) 0.0016(6)
C5 0.0145(7) 0.0159(7) 0.0187(7) -0.0017(6) -0.0010(6) -0.0010(6)
C6 0.0284(9) 0.0258(8) 0.0226(7) 0.0071(8) -0.0005(7) -0.0054(7)
C7 0.0420(12) 0.0405(11) 0.0225(8) 0.0058(10) 0.0053(8) -0.0056(8)
C8 0.0419(11) 0.0283(9) 0.0214(8) -0.0053(9) -0.0057(8) 0.0013(7)
C9 0.0257(9) 0.0212(8) 0.0274(8) -0.0024(7) -0.0046(8) 0.0060(7)
C10 0.0135(7) 0.0153(7) 0.0202(7) -0.0005(7) -0.0016(6) 0.0025(6)

loop_
_atom_type_symbol
_atom_type_description
_atom_type_scat_dispersion_real
_atom_type_scat_dispersion_imag
_atom_type_scat_source
C C 0.0033 0.0016 'International Tables Vol C Tables 4.2.6.8 and 6.1.1.4'
H H 0.0000 0.0000 'International Tables Vol C Tables 4.2.6.8 and 6.1.1.4'
N N 0.0061 0.0033 'International Tables Vol C Tables 4.2.6.8 and 6.1.1.4'
O O 0.0106 0.0060 'International Tables Vol C Tables 4.2.6.8 and 6.1.1.4'

loop_
_geom_angle_atom_site_label_1
_geom_angle_atom_site_label_2
_geom_angle_atom_site_label_3
_geom_angle
_geom_angle_publ_flag
C5 N1 C2 105.18(11) y
C5 N1 H1NA 110.7 ?
C2 N1 H1NA 110.7 ?
C5 N1 H1NB 110.7 ?
C2 N1 H1NB 110.7 ?
H1NA N1 H1NB 108.8 ?
N3 C2 N1 107.04(12) y
N3 C2 C10 109.62(12) ?
N1 C2 C10 108.91(11) ?
N3 C2 H2A 110.4 ?
N1 C2 H2A 110.4 ?
C10 C2 H2A 110.4 ?
C2 N3 C4 103.65(11) y
C2 N3 H3N 111.0 ?
C4 N3 H3N 111.1 ?
N3 C4 C9 117.68(13) ?
N3 C4 C5 103.67(12) ?
C9 C4 C5 110.41(13) ?
N3 C4 H4A 108.2 ?
C9 C4 H4A 108.2 ?
C5 C4 H4A 108.2 ?
N1 C5 C6 118.04(13) ?
N1 C5 C4 101.54(11) ?
C6 C5 C4 112.51(13) ?
N1 C5 H5A 108.1 ?
C6 C5 H5A 108.1 ?
C4 C5 H5A 108.1 ?
C5 C6 C7 106.15(13) ?
C5 C6 H6A 110.5 ?
C7 C6 H6A 110.5 ?
C5 C6 H6B 110.5 ?
C7 C6 H6B 110.5 ?
H6A C6 H6B 108.7 ?
C8 C7 C6 113.31(16) ?
C8 C7 H7A 108.9 ?
C6 C7 H7A 108.9 ?
C8 C7 H7B 108.9 ?
C6 C7 H7B 108.9 ?
H7A C7 H7B 107.7 ?
C7 C8 C9 112.80(14) ?
C7 C8 H8A 109.0 ?
C9 C8 H8A 109.0 ?
C7 C8 H8B 109.0 ?
C9 C8 H8B 109.0 ?
H8A C8 H8B 107.8 ?
C4 C9 C8 108.21(13) ?
C4 C9 H9A 110.1 ?
C8 C9 H9A 110.1 ?
C4 C9 H9B 110.1 ?
C8 C9 H9B 110.1 ?
H9A C9 H9B 108.4 ?
O1 C10 O2 127.75(15) y
O1 C10 C2 117.29(14) y
O2 C10 C2 114.88(12) y

loop_
_geom_bond_atom_site_label_1
_geom_bond_atom_site_label_2
_geom_bond_distance
_geom_bond_publ_flag
O1 C10 1.245(2) y
O2 C10 1.2572(18) y
N1 C5 1.4975(19) y
N1 C2 1.5301(19) y
N1 H1NA 0.9000 ?
N1 H1NB 0.9000 ?
C2 N3 1.4601(19) y
C2 C10 1.543(2) ?
C2 H2A 0.9800 ?
N3 C4 1.467(2) y
N3 H3N 0.9000 ?
C4 C9 1.518(2) ?
C4 C5 1.523(2) ?
C4 H4A 0.9800 ?
C5 C6 1.512(2) ?
C5 H5A 0.9800 ?
C6 C7 1.538(2) ?
C6 H6A 0.9700 ?
C6 H6B 0.9700 ?
C7 C8 1.532(3) ?
C7 H7A 0.9700 ?
C7 H7B 0.9700 ?
C8 C9 1.538(2) ?
C8 H8A 0.9700 ?
C8 H8B 0.9700 ?
C9 H9A 0.9700 ?
C9 H9B 0.9700 ?

loop_
_geom_hbond_atom_site_label_D
_geom_hbond_atom_site_label_H
_geom_hbond_atom_site_label_A
_geom_hbond_site_symmetry_A
_geom_hbond_distance_DH
_geom_hbond_distance_HA
_geom_hbond_distance_DA
_geom_hbond_angle_DHA
N1 H1NA O1 . 0.90 2.14 2.6425(18) 114
N1 H1NA O1 4_466 0.90 2.03 2.8014(17) 143
N1 H1NB O2 1_455 0.90 1.83 2.7098(17) 167
N3 H3N O2 4_456 0.90 2.13 2.9760(17) 157

loop_
_geom_torsion_atom_site_label_1
_geom_torsion_atom_site_label_2
_geom_torsion_atom_site_label_3
_geom_torsion_atom_site_label_4
_geom_torsion
_geom_torsion_publ_flag
N1 C2 N3 C4 -24.89(15) y
C2 N3 C4 C5 41.71(14) y
N3 C4 C5 N1 -42.04(13) y
C4 C5 N1 C2 25.92(13) y
C5 N1 C2 N3 -1.42(14) y
C4 C5 C6 C7 -59.59(18) ?
C5 C6 C7 C8 54.6(2) ?
C6 C7 C8 C9 -54.2(2) ?
C7 C8 C9 C4 53.2(2) ?
C8 C9 C4 C5 -57.06(18) ?
C9 C4 C5 C6 63.90(17) y
N1 C2 C10 O2 -172.28(11) ?
N1 C2 C10 O1 10.69(19) y
N3 C2 C10 O1 -106.12(16) ?
N3 C2 C10 O2 70.91(16) ?

loop_
_cod_related_entry_id
_cod_related_entry_database
_cod_related_entry_code
1 ChemSpider 21178919
